data_7204578
loop_
_publ_author_name
'Lin, Zhi-En'
'Sun, Yan-Qiong'
'Zhang, Jie'
'Wei, Qiao-Hua'
'Yang, Guo-Yu'

_publ_section_title
;
 Cd(2,2'-bipy)(H2PO4)2: the first cadmium phosphate with an organic
 amine acting as a ligandElectronic supplementary information (ESI)
 available: IR spectrum, X-ray powder diffraction patterns
 (experimental and simulated) and TGA curve for Cd(2,2'-bipy)(H2PO4)2,
 and table of hydrogen bond lengths and angles. See
 http://www.rsc.org/suppdata/jm/b2/b211928e/
;
_journal_issue 3
_journal_name_full 'Journal of Materials Chemistry'
_journal_page_first 447
_journal_paper_doi 10.1039/b211928e
_journal_volume 13
_journal_year 2003
_chemical_formula_sum 'C10 H12 Cd N2 O8 P2'
_chemical_formula_weight 462.56
_space_group_IT_number 15
_symmetry_cell_setting monoclinic
_symmetry_space_group_name_Hall '-C 2yc'
_symmetry_space_group_name_H-M 'C 1 2/c 1'
_atom_sites_solution_hydrogens geom
_atom_sites_solution_primary direct
_atom_sites_solution_secondary difmap
_audit_creation_method SHELXL-97
_cell_angle_alpha 90.00
_cell_angle_beta 105.5530(10)
_cell_angle_gamma 90.00
_cell_formula_units_Z 8
_cell_length_a 12.3225(11)
_cell_length_b 17.9157(15)
_cell_length_c 13.8165(13)
_cell_measurement_reflns_used 81
_cell_measurement_temperature 293(2)
_cell_measurement_theta_max 25.11
_cell_measurement_theta_min 2.06
_cell_volume 2938.5(5)
_computing_structure_refinement 'SHELXL-97 (Sheldrick, 1997)'
_computing_structure_solution 'SHELXS-97 (Sheldrick, 1990)'
_diffrn_ambient_temperature 293(2)
_diffrn_measured_fraction_theta_full 0.990
_diffrn_measured_fraction_theta_max 0.990
_diffrn_measurement_device_type 'Siemens SMART CCD'
_diffrn_measurement_method 'phi and omega scans'
_diffrn_radiation_monochromator graphite
_diffrn_radiation_source 'fine-focus sealed tube'
_diffrn_radiation_type MoK\a
_diffrn_radiation_wavelength 0.71073
_diffrn_reflns_av_R_equivalents 0.0471
_diffrn_reflns_av_sigmaI/netI 0.0624
_diffrn_reflns_limit_h_max 12
_diffrn_reflns_limit_h_min -14
_diffrn_reflns_limit_k_max 15
_diffrn_reflns_limit_k_min -21
_diffrn_reflns_limit_l_max 16
_diffrn_reflns_limit_l_min -16
_diffrn_reflns_number 4841
_diffrn_reflns_theta_full 25.11
_diffrn_reflns_theta_max 25.11
_diffrn_reflns_theta_min 2.06
_diffrn_standards_decay_% 0
_exptl_absorpt_coefficient_mu 1.748
_exptl_absorpt_correction_T_max 1.0000
_exptl_absorpt_correction_T_min 0.7036
_exptl_absorpt_correction_type empirical
_exptl_absorpt_process_details 'SADABS (Sheldrick, 1996)'
_exptl_crystal_colour colorless
_exptl_crystal_density_diffrn 2.091
_exptl_crystal_density_method 'not measured'
_exptl_crystal_description block
_exptl_crystal_F_000 1824
_exptl_crystal_size_max 0.14
_exptl_crystal_size_mid 0.12
_exptl_crystal_size_min 0.12
_refine_diff_density_max 0.793
_refine_diff_density_min -1.604
_refine_diff_density_rms 0.232
_refine_ls_extinction_method none
_refine_ls_goodness_of_fit_ref 1.096
_refine_ls_hydrogen_treatment mixed
_refine_ls_matrix_type full
_refine_ls_number_parameters 208
_refine_ls_number_reflns 2595
_refine_ls_number_restraints 0
_refine_ls_restrained_S_all 1.096
_refine_ls_R_factor_all 0.0809
_refine_ls_R_factor_gt 0.0539
_refine_ls_shift/su_max 0.000
_refine_ls_shift/su_mean 0.000
_refine_ls_structure_factor_coef Fsqd
_refine_ls_weighting_details 'calc w=1/[\s^2^(Fo^2^)+(0.0373P)^2^+42.7978P] where P=(Fo^2^+2Fc^2^)/3'
_refine_ls_weighting_scheme calc
_refine_ls_wR_factor_gt 0.1064
_refine_ls_wR_factor_ref 0.1206
_reflns_number_gt 2007
_reflns_number_total 2595
_reflns_threshold_expression >2sigma(I)
_cod_data_source_file b211928e.txt
_cod_data_source_block 1
_cod_original_sg_symbol_H-M C2/c
_cod_database_code 7204578

loop_
_symmetry_equiv_pos_as_xyz
'x, y, z'
'-x, y, -z+1/2'
'x+1/2, y+1/2, z'
'-x+1/2, y+1/2, -z+1/2'
'-x, -y, -z'
'x, -y, z-1/2'
'-x+1/2, -y+1/2, -z'
'x+1/2, -y+1/2, z-1/2'

loop_
_atom_site_label
_atom_site_type_symbol
_atom_site_fract_x
_atom_site_fract_y
_atom_site_fract_z
_atom_site_U_iso_or_equiv
_atom_site_adp_type
_atom_site_occupancy
_atom_site_symmetry_multiplicity
_atom_site_calc_flag
_atom_site_refinement_flags
_atom_site_disorder_assembly
_atom_site_disorder_group
Cd1 Cd 0.10123(5) 0.46301(3) 0.37888(4) 0.02247(18) Uani 1 1 d . . .
P1 P 0.16255(16) 0.51595(11) 0.14371(15) 0.0219(5) Uani 1 1 d . . .
P2 P 0.14948(18) 0.65487(11) 0.43172(15) 0.0249(5) Uani 1 1 d . . .
O1 O 0.1654(5) 0.5817(3) 0.3833(4) 0.0321(13) Uani 1 1 d . . .
O2 O 0.1014(5) 0.5517(3) 0.0444(4) 0.0319(13) Uani 1 1 d . . .
O3 O 0.0837(4) 0.4736(3) 0.1913(4) 0.0256(12) Uani 1 1 d . . .
O4 O 0.0212(5) 0.6672(3) 0.4220(4) 0.0370(15) Uani 1 1 d . . .
H1 H -0.0070 0.6280 0.4340 0.055 Uiso 1 1 calc R . .
O5 O 0.1805(5) 0.7189(3) 0.3681(4) 0.0416(16) Uani 1 1 d . . .
H2 H 0.2116 0.7527 0.4055 0.062 Uiso 1 1 calc R . .
O6 O 0.2618(4) 0.4662(3) 0.1320(4) 0.0353(14) Uani 1 1 d . . .
H3 H 0.2367 0.4279 0.1018 0.053 Uiso 1 1 calc R . .
O7 O 0.2248(5) 0.5785(3) 0.2164(4) 0.0328(14) Uani 1 1 d . . .
H4 H 0.2040 0.5777 0.2681 0.049 Uiso 1 1 calc R . .
O8 O 0.2171(5) 0.6612(3) 0.5396(4) 0.0337(14) Uani 1 1 d . . .
N1 N 0.2803(6) 0.4211(4) 0.3879(5) 0.0297(16) Uani 1 1 d . . .
N2 N 0.0941(6) 0.3339(4) 0.3658(5) 0.0293(16) Uani 1 1 d . . .
C1 C 0.3693(7) 0.4649(6) 0.3952(7) 0.042(2) Uani 1 1 d . . .
H5 H 0.3625 0.5153 0.4088 0.051 Uiso 1 1 calc R . .
C2 C 0.4710(8) 0.4401(7) 0.3837(8) 0.055(3) Uani 1 1 d . . .
H6 H 0.5308 0.4729 0.3894 0.066 Uiso 1 1 calc R . .
C3 C 0.4819(8) 0.3668(7) 0.3637(8) 0.056(3) Uani 1 1 d . . .
H7 H 0.5495 0.3484 0.3556 0.068 Uiso 1 1 calc R . .
C4 C 0.3904(9) 0.3194(6) 0.3557(7) 0.053(3) Uani 1 1 d . . .
H8 H 0.3960 0.2691 0.3409 0.064 Uiso 1 1 calc R . .
C5 C 0.2897(7) 0.3478(5) 0.3700(6) 0.036(2) Uani 1 1 d . . .
C6 C 0.1916(8) 0.2993(5) 0.3690(6) 0.035(2) Uani 1 1 d . . .
C7 C 0.1997(10) 0.2229(5) 0.3735(8) 0.053(3) Uani 1 1 d . . .
H9 H 0.2674 0.1996 0.3744 0.064 Uiso 1 1 calc R . .
C8 C 0.1077(11) 0.1813(5) 0.3766(8) 0.058(3) Uani 1 1 d . . .
H10 H 0.1128 0.1295 0.3799 0.069 Uiso 1 1 calc R . .
C9 C 0.0073(10) 0.2162(5) 0.3747(7) 0.047(3) Uani 1 1 d . . .
H11 H -0.0564 0.1891 0.3767 0.057 Uiso 1 1 calc R . .
C10 C 0.0057(8) 0.2935(5) 0.3698(6) 0.038(2) Uani 1 1 d . . .
H12 H -0.0609 0.3181 0.3694 0.046 Uiso 1 1 calc R . .

loop_
_atom_site_aniso_label
_atom_site_aniso_U_11
_atom_site_aniso_U_22
_atom_site_aniso_U_33
_atom_site_aniso_U_23
_atom_site_aniso_U_13
_atom_site_aniso_U_12
Cd1 0.0218(3) 0.0194(3) 0.0260(3) -0.0007(3) 0.0062(2) 0.0023(2)
P1 0.0194(10) 0.0250(11) 0.0223(10) -0.0035(8) 0.0073(8) -0.0026(8)
P2 0.0315(12) 0.0192(10) 0.0249(11) -0.0012(8) 0.0092(9) -0.0045(8)
O1 0.045(4) 0.020(3) 0.034(3) -0.009(2) 0.016(3) -0.007(3)
O2 0.037(3) 0.033(3) 0.027(3) 0.001(2) 0.011(3) 0.001(3)
O3 0.018(3) 0.030(3) 0.028(3) 0.003(2) 0.004(2) -0.001(2)
O4 0.034(3) 0.027(3) 0.053(4) -0.002(3) 0.017(3) 0.001(3)
O5 0.067(4) 0.028(3) 0.029(3) -0.003(3) 0.012(3) -0.018(3)
O6 0.026(3) 0.033(3) 0.048(4) -0.013(3) 0.013(3) 0.001(3)
O7 0.038(3) 0.036(3) 0.027(3) -0.010(3) 0.013(3) -0.018(3)
O8 0.049(4) 0.026(3) 0.026(3) -0.002(2) 0.008(3) -0.009(3)
N1 0.028(4) 0.031(4) 0.029(4) -0.001(3) 0.006(3) 0.009(3)
N2 0.044(4) 0.025(3) 0.021(4) -0.004(3) 0.013(3) 0.005(3)
C1 0.029(5) 0.056(6) 0.038(5) 0.004(5) 0.003(4) 0.006(5)
C2 0.029(5) 0.085(8) 0.051(6) 0.006(6) 0.008(5) 0.008(5)
C3 0.028(5) 0.077(8) 0.063(7) -0.001(6) 0.009(5) 0.019(5)
C4 0.054(7) 0.058(7) 0.045(6) 0.005(5) 0.008(5) 0.037(6)
C5 0.038(5) 0.040(5) 0.027(5) -0.006(4) 0.003(4) 0.020(4)
C6 0.047(6) 0.032(5) 0.026(5) -0.001(4) 0.013(4) 0.013(4)
C7 0.076(8) 0.031(5) 0.052(6) -0.002(5) 0.018(6) 0.018(5)
C8 0.100(9) 0.027(5) 0.049(6) 0.000(5) 0.024(6) 0.002(6)
C9 0.077(8) 0.028(5) 0.043(6) -0.003(4) 0.027(5) -0.014(5)
C10 0.049(6) 0.039(5) 0.029(5) -0.004(4) 0.016(4) -0.005(4)

loop_
_atom_type_symbol
_atom_type_description
_atom_type_scat_dispersion_real
_atom_type_scat_dispersion_imag
_atom_type_scat_source
C C 0.0033 0.0016 'International Tables Vol C Tables 4.2.6.8 and 6.1.1.4'
H H 0.0000 0.0000 'International Tables Vol C Tables 4.2.6.8 and 6.1.1.4'
N N 0.0061 0.0033 'International Tables Vol C Tables 4.2.6.8 and 6.1.1.4'
O O 0.0106 0.0060 'International Tables Vol C Tables 4.2.6.8 and 6.1.1.4'
P P 0.1023 0.0942 'International Tables Vol C Tables 4.2.6.8 and 6.1.1.4'
Cd Cd -0.8075 1.2024 'International Tables Vol C Tables 4.2.6.8 and 6.1.1.4'

loop_
_geom_angle_atom_site_label_1
_geom_angle_atom_site_label_2
_geom_angle_atom_site_label_3
_geom_angle
_geom_angle_site_symmetry_1
_geom_angle_site_symmetry_3
_geom_angle_publ_flag
O3 Cd1 O1 103.9(2) 2 . ?
O3 Cd1 O2 99.79(19) 2 6_566 ?
O1 Cd1 O2 100.00(19) . 6_566 ?
O3 Cd1 N1 154.6(2) 2 . ?
O1 Cd1 N1 89.0(2) . . ?
O2 Cd1 N1 99.4(2) 6_566 . ?
O3 Cd1 N2 92.2(2) 2 . ?
O1 Cd1 N2 160.8(2) . . ?
O2 Cd1 N2 87.3(2) 6_566 . ?
N1 Cd1 N2 72.2(2) . . ?
O3 Cd1 O3 75.74(19) 2 . ?
O1 Cd1 O3 83.75(18) . . ?
O2 Cd1 O3 174.83(18) 6_566 . ?
N1 Cd1 O3 84.2(2) . . ?
N2 Cd1 O3 90.23(19) . . ?
O3 P1 O2 112.5(3) . . ?
O3 P1 O6 111.9(3) . . ?
O2 P1 O6 111.1(3) . . ?
O3 P1 O7 110.0(3) . . ?
O2 P1 O7 108.5(3) . . ?
O6 P1 O7 102.4(3) . . ?
O8 P2 O1 113.7(3) . . ?
O8 P2 O5 110.5(3) . . ?
O1 P2 O5 108.1(3) . . ?
O8 P2 O4 110.6(3) . . ?
O1 P2 O4 109.5(3) . . ?
O5 P2 O4 104.0(3) . . ?
P2 O1 Cd1 138.0(3) . . ?
P1 O2 Cd1 135.8(3) . 6_565 ?
P1 O3 Cd1 123.6(3) . 2 ?
P1 O3 Cd1 126.1(3) . . ?
Cd1 O3 Cd1 103.50(19) 2 . ?
P2 O4 H1 109.5 . . ?
P2 O5 H2 109.5 . . ?
P1 O6 H3 109.5 . . ?
P1 O7 H4 109.5 . . ?
C1 N1 C5 118.6(8) . . ?
C1 N1 Cd1 124.8(6) . . ?
C5 N1 Cd1 115.9(6) . . ?
C10 N2 C6 119.0(7) . . ?
C10 N2 Cd1 123.9(6) . . ?
C6 N2 Cd1 116.3(6) . . ?
N1 C1 C2 123.8(10) . . ?
N1 C1 H5 118.1 . . ?
C2 C1 H5 118.1 . . ?
C3 C2 C1 118.6(10) . . ?
C3 C2 H6 120.7 . . ?
C1 C2 H6 120.7 . . ?
C2 C3 C4 119.0(9) . . ?
C2 C3 H7 120.5 . . ?
C4 C3 H7 120.5 . . ?
C3 C4 C5 119.7(9) . . ?
C3 C4 H8 120.1 . . ?
C5 C4 H8 120.1 . . ?
N1 C5 C4 120.2(9) . . ?
N1 C5 C6 117.5(7) . . ?
C4 C5 C6 122.3(8) . . ?
N2 C6 C7 121.1(9) . . ?
N2 C6 C5 116.6(7) . . ?
C7 C6 C5 122.3(9) . . ?
C8 C7 C6 119.6(10) . . ?
C8 C7 H9 120.2 . . ?
C6 C7 H9 120.2 . . ?
C7 C8 C9 119.9(9) . . ?
C7 C8 H10 120.0 . . ?
C9 C8 H10 120.0 . . ?
C8 C9 C10 117.0(9) . . ?
C8 C9 H11 121.5 . . ?
C10 C9 H11 121.5 . . ?
N2 C10 C9 123.3(9) . . ?
N2 C10 H12 118.4 . . ?
C9 C10 H12 118.4 . . ?

loop_
_geom_bond_atom_site_label_1
_geom_bond_atom_site_label_2
_geom_bond_distance
_geom_bond_site_symmetry_2
_geom_bond_publ_flag
Cd1 O3 2.233(5) 2 ?
Cd1 O1 2.263(5) . ?
Cd1 O2 2.301(5) 6_566 ?
Cd1 N1 2.302(6) . ?
Cd1 N2 2.319(6) . ?
Cd1 O3 2.550(5) . ?
P1 O3 1.514(5) . ?
P1 O2 1.519(6) . ?
P1 O6 1.556(5) . ?
P1 O7 1.562(5) . ?
P2 O8 1.505(6) . ?
P2 O1 1.508(5) . ?
P2 O5 1.554(6) . ?
P2 O4 1.566(6) . ?
O2 Cd1 2.301(5) 6_565 ?
O3 Cd1 2.233(5) 2 ?
O4 H1 0.8200 . ?
O5 H2 0.8200 . ?
O6 H3 0.8200 . ?
O7 H4 0.8200 . ?
N1 C1 1.331(11) . ?
N1 C5 1.348(10) . ?
N2 C10 1.322(11) . ?
N2 C6 1.343(10) . ?
C1 C2 1.379(13) . ?
C1 H5 0.9300 . ?
C2 C3 1.356(15) . ?
C2 H6 0.9300 . ?
C3 C4 1.391(15) . ?
C3 H7 0.9300 . ?
C4 C5 1.404(12) . ?
C4 H8 0.9300 . ?
C5 C6 1.486(13) . ?
C6 C7 1.371(12) . ?
C7 C8 1.367(15) . ?
C7 H9 0.9300 . ?
C8 C9 1.380(14) . ?
C8 H10 0.9300 . ?
C9 C10 1.386(12) . ?
C9 H11 0.9300 . ?
C10 H12 0.9300 . ?

loop_
_geom_hbond_atom_site_label_D
_geom_hbond_atom_site_label_H
_geom_hbond_atom_site_label_A
_geom_hbond_distance_DH
_geom_hbond_distance_HA
_geom_hbond_distance_DA
_geom_hbond_angle_DHA
_geom_hbond_site_symmetry_A
O4 H1 O2 0.82 1.87 2.675(8) 166.8 2
O5 H2 O8 0.82 1.84 2.640(8) 166.1 7_566
O6 H3 O8 0.82 1.80 2.601(8) 166.1 6_565
O7 H4 O1 0.82 1.78 2.600(7) 175.8 .
